data_7017520
loop_
_publ_author_name
'Zhou, Xiaoyan'
'Guo, Yanling'
'Shi, Zhaohua'
'Song, Xueqin'
'Tang, Xiaoliang'
'Hu, Xiong'
'Zhu, Zhentong'
'Li, Pengxuan'
'Liu, Weisheng'

_publ_section_title
;
 Diverse lanthanide coordination polymers tuned by the flexibility of
 ligands and the lanthanide contraction effect: syntheses, structures and
 luminescence.
;
_journal_issue 6
_journal_name_full 'Dalton transactions (Cambridge, England : 2003)'
_journal_page_first 1765
_journal_page_last 1775
_journal_paper_doi 10.1039/c1dt10931f
_journal_volume 41
_journal_year 2012
_chemical_formula_sum 'C51 H54 N6 O18 Pr'
_chemical_formula_weight 1179.91
_chemical_name_systematic
;
?
;
_space_group_IT_number 2
_symmetry_cell_setting triclinic
_symmetry_space_group_name_Hall '-P 1'
_symmetry_space_group_name_H-M 'P -1'
_atom_sites_solution_hydrogens geom
_atom_sites_solution_primary direct
_atom_sites_solution_secondary difmap
_audit_creation_method SHELXL-97
_cell_angle_alpha 81.871(7)
_cell_angle_beta 88.384(7)
_cell_angle_gamma 66.055(7)
_cell_formula_units_Z 2
_cell_length_a 11.732(8)
_cell_length_b 14.149(10)
_cell_length_c 19.594(14)
_cell_measurement_reflns_used 5524
_cell_measurement_temperature 296(2)
_cell_measurement_theta_max 22.26
_cell_measurement_theta_min 2.20
_cell_volume 2941(4)
_computing_cell_refinement 'Bruker SAINT'
_computing_data_collection 'Bruker APEX2'
_computing_data_reduction 'Bruker SAINT'
_computing_molecular_graphics 'Bruker SHELXTL'
_computing_publication_material 'Bruker SHELXTL'
_computing_structure_refinement 'SHELXL-97 (Sheldrick, 2008)'
_computing_structure_solution 'SHELXS-97 (Sheldrick, 2008)'
_diffrn_ambient_temperature 296(2)
_diffrn_measured_fraction_theta_full 0.984
_diffrn_measured_fraction_theta_max 0.984
_diffrn_measurement_device_type 'Bruker APEX-II CCD'
_diffrn_measurement_method '\f and \w scans'
_diffrn_radiation_monochromator graphite
_diffrn_radiation_source 'fine-focus sealed tube'
_diffrn_radiation_type MoK\a
_diffrn_radiation_wavelength 0.71073
_diffrn_reflns_av_R_equivalents 0.0734
_diffrn_reflns_av_sigmaI/netI 0.1301
_diffrn_reflns_limit_h_max 14
_diffrn_reflns_limit_h_min -14
_diffrn_reflns_limit_k_max 14
_diffrn_reflns_limit_k_min -17
_diffrn_reflns_limit_l_max 23
_diffrn_reflns_limit_l_min -23
_diffrn_reflns_number 21052
_diffrn_reflns_theta_full 25.50
_diffrn_reflns_theta_max 25.50
_diffrn_reflns_theta_min 2.20
_exptl_absorpt_coefficient_mu 0.899
_exptl_absorpt_correction_T_max 0.8477
_exptl_absorpt_correction_T_min 0.8065
_exptl_absorpt_correction_type multi-scan
_exptl_absorpt_process_details SADABS
_exptl_crystal_colour yellow
_exptl_crystal_density_diffrn 1.332
_exptl_crystal_density_method 'not measured'
_exptl_crystal_description block
_exptl_crystal_F_000 1210
_exptl_crystal_size_max 0.25
_exptl_crystal_size_mid 0.21
_exptl_crystal_size_min 0.19
_platon_squeeze_details
;
;
_refine_diff_density_max 1.450
_refine_diff_density_min -1.365
_refine_diff_density_rms 0.107
_refine_ls_extinction_method none
_refine_ls_goodness_of_fit_ref 0.947
_refine_ls_hydrogen_treatment constr
_refine_ls_matrix_type full
_refine_ls_number_parameters 673
_refine_ls_number_reflns 10784
_refine_ls_number_restraints 0
_refine_ls_restrained_S_all 0.947
_refine_ls_R_factor_all 0.1058
_refine_ls_R_factor_gt 0.0644
_refine_ls_shift/su_max 0.001
_refine_ls_shift/su_mean 0.000
_refine_ls_structure_factor_coef Fsqd
_refine_ls_weighting_details 'calc w=1/[\s^2^(Fo^2^)+(0.0592P)^2^+0.0000P] where P=(Fo^2^+2Fc^2^)/3'
_refine_ls_weighting_scheme calc
_refine_ls_wR_factor_gt 0.1355
_refine_ls_wR_factor_ref 0.1471
_reflns_number_gt 6701
_reflns_number_total 10784
_reflns_threshold_expression >2sigma(I)
_cod_data_source_file c1dt10931f.txt
_cod_data_source_block compound8
_cod_depositor_comments
;
The following automatic conversions were performed:

'_symmetry_cell_setting' value 'Triclinic' changed to 'triclinic'
according to /home/saulius/struct/CIF-dictionaries/cif_core.dic
dictionary named 'cif_core.dic' version 2.4.1 from 2010-06-29.

Automatic conversion script
Id: cif_fix_values 1715 2011-07-08 13:25:40Z adriana 
;
_cod_original_sg_symbol_H-M P-1
_cod_database_code 7017520

loop_
_symmetry_equiv_pos_as_xyz
'x, y, z'
'-x, -y, -z'

loop_
_atom_site_label
_atom_site_type_symbol
_atom_site_fract_x
_atom_site_fract_y
_atom_site_fract_z
_atom_site_U_iso_or_equiv
_atom_site_adp_type
_atom_site_occupancy
_atom_site_symmetry_multiplicity
_atom_site_calc_flag
_atom_site_refinement_flags
C35 C 0.3672(5) 0.7364(5) 0.9273(4) 0.099(3) Uani 1 1 d G
H35 H 0.4364 0.6903 0.9072 0.118 Uiso 1 1 calc R
C36 C 0.3785(7) 0.7599(7) 0.9926(4) 0.131(4) Uani 1 1 d G
H36 H 0.4554 0.7294 1.0163 0.158 Uiso 1 1 calc R
C37 C 0.2750(11) 0.8289(7) 1.0226(3) 0.128(5) Uani 1 1 d G
H37 H 0.2826 0.8446 1.0663 0.154 Uiso 1 1 calc R
C38 C 0.1602(9) 0.8744(5) 0.9872(5) 0.133(4) Uani 1 1 d G
H38 H 0.0909 0.9206 1.0073 0.159 Uiso 1 1 calc R
C39 C 0.1488(5) 0.8510(5) 0.9219(4) 0.099(3) Uani 1 1 d G
H39 H 0.0720 0.8814 0.8982 0.119 Uiso 1 1 calc R
C40 C 0.2523(6) 0.7820(5) 0.8919(3) 0.069(2) Uani 1 1 d G
Pr1 Pr -0.12134(3) 0.75495(3) 0.738328(18) 0.04207(14) Uani 1 1 d .
C1 C 0.0944(7) 0.2260(6) 0.7891(4) 0.068(2) Uani 1 1 d .
H1 H 0.1789 0.2124 0.7874 0.081 Uiso 1 1 calc R
C2 C 0.0593(9) 0.1436(7) 0.8003(5) 0.093(3) Uani 1 1 d .
H2 H 0.1191 0.0752 0.8069 0.112 Uiso 1 1 calc R
C3 C -0.0637(11) 0.1637(8) 0.8016(5) 0.095(3) Uani 1 1 d .
H3 H -0.0883 0.1083 0.8087 0.113 Uiso 1 1 calc R
C4 C -0.1524(8) 0.2640(9) 0.7927(4) 0.086(3) Uani 1 1 d .
H4 H -0.2367 0.2769 0.7940 0.104 Uiso 1 1 calc R
C5 C -0.1155(7) 0.3466(6) 0.7818(3) 0.0617(19) Uani 1 1 d .
H5 H -0.1750 0.4152 0.7755 0.074 Uiso 1 1 calc R
C6 C 0.0094(6) 0.3264(5) 0.7803(3) 0.0473(16) Uani 1 1 d .
C7 C 0.0490(7) 0.4154(5) 0.7710(3) 0.0595(18) Uani 1 1 d .
H7A H 0.1182 0.4008 0.7400 0.071 Uiso 1 1 calc R
H7B H -0.0195 0.4787 0.7506 0.071 Uiso 1 1 calc R
C8 C 0.0672(5) 0.5204(5) 0.8574(3) 0.0374(14) Uani 1 1 d .
C9 C 0.1124(5) 0.5207(5) 0.9276(3) 0.0404(14) Uani 1 1 d .
C10 C 0.0841(6) 0.6160(5) 0.9485(3) 0.0515(17) Uani 1 1 d .
H10 H 0.0384 0.6761 0.9184 0.062 Uiso 1 1 calc R
C11 C 0.1208(7) 0.6262(6) 1.0122(4) 0.0619(19) Uani 1 1 d .
H11 H 0.0982 0.6921 1.0250 0.074 Uiso 1 1 calc R
C12 C 0.1898(7) 0.5399(6) 1.0558(4) 0.066(2) Uani 1 1 d .
H12 H 0.2160 0.5465 1.0985 0.080 Uiso 1 1 calc R
C13 C 0.2216(6) 0.4423(6) 1.0377(3) 0.0594(19) Uani 1 1 d .
H13 H 0.2702 0.3833 1.0679 0.071 Uiso 1 1 calc R
C14 C 0.1810(6) 0.4313(5) 0.9739(3) 0.0454(15) Uani 1 1 d .
C15 C 0.2560(7) 0.2446(5) 1.0075(4) 0.070(2) Uani 1 1 d .
H15A H 0.2059 0.2575 1.0481 0.084 Uiso 1 1 calc R
H15B H 0.3410 0.2310 1.0206 0.084 Uiso 1 1 calc R
C16 C 0.2536(7) 0.1534(6) 0.9806(4) 0.074(2) Uani 1 1 d .
H16A H 0.2697 0.0967 1.0183 0.089 Uiso 1 1 calc R
H16B H 0.1713 0.1714 0.9608 0.089 Uiso 1 1 calc R
C17 C 0.3767(8) 0.0145(6) 0.9237(5) 0.087(3) Uani 1 1 d .
H17A H 0.3017 0.0032 0.9173 0.105 Uiso 1 1 calc R
H17B H 0.4191 -0.0286 0.9660 0.105 Uiso 1 1 calc R
C18 C 0.4298(6) 0.6324(7) 0.6557(4) 0.082(3) Uani 1 1 d .
H18 H 0.4654 0.5726 0.6878 0.098 Uiso 1 1 calc R
C19 C 0.4945(8) 0.6991(10) 0.6342(5) 0.102(4) Uani 1 1 d .
H19 H 0.5718 0.6828 0.6549 0.122 Uiso 1 1 calc R
C20 C 0.4487(9) 0.7825(9) 0.5863(5) 0.095(3) Uani 1 1 d .
H20 H 0.4950 0.8214 0.5722 0.114 Uiso 1 1 calc R
C21 C 0.3339(7) 0.8100(7) 0.5582(5) 0.082(2) Uani 1 1 d .
H21 H 0.2999 0.8702 0.5262 0.099 Uiso 1 1 calc R
C22 C 0.2641(6) 0.7494(6) 0.5763(4) 0.064(2) Uani 1 1 d .
H22 H 0.1867 0.7685 0.5547 0.077 Uiso 1 1 calc R
C23 C 0.3097(5) 0.6626(6) 0.6254(3) 0.0554(19) Uani 1 1 d .
C24 C 0.2386(6) 0.5981(6) 0.6478(3) 0.0606(19) Uani 1 1 d .
H24A H 0.2963 0.5261 0.6613 0.073 Uiso 1 1 calc R
H24B H 0.1904 0.6229 0.6876 0.073 Uiso 1 1 calc R
C25 C 0.0349(5) 0.6259(4) 0.5987(3) 0.0400(14) Uani 1 1 d .
C26 C -0.0439(5) 0.6333(4) 0.5383(3) 0.0380(14) Uani 1 1 d .
C27 C -0.1624(6) 0.6371(5) 0.5509(3) 0.0551(18) Uani 1 1 d .
H27 H -0.1890 0.6343 0.5960 0.066 Uiso 1 1 calc R
C28 C -0.2415(6) 0.6450(6) 0.4979(4) 0.073(2) Uani 1 1 d .
H28 H -0.3203 0.6464 0.5072 0.088 Uiso 1 1 calc R
C29 C -0.2047(6) 0.6507(6) 0.4329(4) 0.067(2) Uani 1 1 d .
H29 H -0.2586 0.6563 0.3972 0.080 Uiso 1 1 calc R
C30 C -0.0893(6) 0.6483(5) 0.4180(3) 0.0569(18) Uani 1 1 d .
H30 H -0.0648 0.6525 0.3725 0.068 Uiso 1 1 calc R
C31 C -0.0091(5) 0.6394(5) 0.4713(3) 0.0457(15) Uani 1 1 d .
C32 C 0.1598(6) 0.6321(7) 0.3944(3) 0.072(2) Uani 1 1 d .
H32A H 0.1095 0.6910 0.3609 0.087 Uiso 1 1 calc R
H32B H 0.1675 0.5680 0.3784 0.087 Uiso 1 1 calc R
C33 C 0.2853(7) 0.6322(7) 0.4056(4) 0.078(2) Uani 1 1 d .
H33A H 0.3305 0.6241 0.3631 0.094 Uiso 1 1 calc R
H33B H 0.2758 0.6981 0.4195 0.094 Uiso 1 1 calc R
C34 C 0.4691(6) 0.5470(5) 0.4738(4) 0.068(2) Uani 1 1 d .
H34A H 0.4592 0.6098 0.4924 0.082 Uiso 1 1 calc R
H34B H 0.5189 0.5423 0.4330 0.082 Uiso 1 1 calc R
C41 C 0.2429(8) 0.7486(6) 0.8235(4) 0.079(2) Uani 1 1 d .
H41A H 0.3226 0.6953 0.8134 0.095 Uiso 1 1 calc R
H41B H 0.1810 0.7193 0.8251 0.095 Uiso 1 1 calc R
C42 C 0.1148(6) 0.8672(5) 0.7244(3) 0.0440(15) Uani 1 1 d .
C43 C 0.0958(6) 0.9551(5) 0.6688(3) 0.0432(15) Uani 1 1 d .
C44 C -0.0102(7) 0.9913(6) 0.6273(4) 0.068(2) Uani 1 1 d .
H44 H -0.0693 0.9638 0.6383 0.082 Uiso 1 1 calc R
C45 C -0.0324(8) 1.0648(6) 0.5715(4) 0.091(3) Uani 1 1 d .
H45 H -0.1064 1.0887 0.5455 0.109 Uiso 1 1 calc R
C46 C 0.0544(9) 1.1030(6) 0.5541(4) 0.083(3) Uani 1 1 d .
H46 H 0.0422 1.1508 0.5143 0.099 Uiso 1 1 calc R
C47 C 0.1593(7) 1.0722(5) 0.5941(4) 0.067(2) Uani 1 1 d .
H47 H 0.2179 1.0996 0.5815 0.080 Uiso 1 1 calc R
C48 C 0.1803(6) 1.0008(5) 0.6533(3) 0.0510(17) Uani 1 1 d .
C49 C 0.3669(6) 1.0179(6) 0.6852(4) 0.072(2) Uani 1 1 d .
H49A H 0.3218 1.0933 0.6798 0.087 Uiso 1 1 calc R
H49B H 0.4141 0.9992 0.6441 0.087 Uiso 1 1 calc R
C50 C 0.4519(6) 0.9800(6) 0.7477(4) 0.076(2) Uani 1 1 d .
H50A H 0.4879 0.9043 0.7561 0.091 Uiso 1 1 calc R
H50B H 0.5194 1.0030 0.7406 0.091 Uiso 1 1 calc R
C51 C 0.4583(7) 0.9819(7) 0.8656(5) 0.087(3) Uani 1 1 d .
H51A H 0.5214 1.0100 0.8640 0.104 Uiso 1 1 calc R
H51B H 0.4999 0.9063 0.8708 0.104 Uiso 1 1 calc R
N1 N 0.0868(5) 0.4302(4) 0.8376(2) 0.0516(14) Uani 1 1 d .
H1A H 0.1253 0.3749 0.8666 0.062 Uiso 1 1 calc R
N2 N 0.1548(4) 0.6033(4) 0.5924(2) 0.0503(14) Uani 1 1 d .
H2A H 0.1860 0.5907 0.5528 0.060 Uiso 1 1 calc R
N3 N 0.2080(5) 0.8378(5) 0.7700(3) 0.0671(17) Uani 1 1 d .
H3A H 0.2512 0.8748 0.7677 0.080 Uiso 1 1 calc R
N4 N -0.2848(6) 0.8782(5) 0.6129(3) 0.0609(15) Uani 1 1 d .
N5 N -0.3061(5) 0.6632(5) 0.7869(3) 0.0528(14) Uani 1 1 d .
N6 N -0.1970(5) 0.9295(5) 0.8242(3) 0.0550(15) Uani 1 1 d .
O1 O 0.0133(4) 0.6048(3) 0.81848(19) 0.0480(10) Uani 1 1 d .
O2 O 0.2080(4) 0.3342(3) 0.9557(2) 0.0556(12) Uani 1 1 d .
O3 O 0.3429(5) 0.1203(4) 0.9304(3) 0.0729(14) Uani 1 1 d .
O4 O -0.0126(4) 0.6389(3) 0.6569(2) 0.0515(11) Uani 1 1 d .
O5 O 0.1064(4) 0.6401(4) 0.4608(2) 0.0622(13) Uani 1 1 d .
O6 O 0.3516(4) 0.5499(4) 0.4570(3) 0.0689(13) Uani 1 1 d .
O7 O 0.0455(4) 0.8172(3) 0.7274(2) 0.0510(11) Uani 1 1 d .
O8 O 0.2816(4) 0.9676(3) 0.6960(2) 0.0618(12) Uani 1 1 d .
O9 O 0.3840(4) 1.0198(4) 0.8045(3) 0.0757(15) Uani 1 1 d .
O10 O -0.1711(4) 0.8634(4) 0.6161(2) 0.0682(14) Uani 1 1 d .
O11 O -0.3507(6) 0.9281(6) 0.5635(3) 0.123(3) Uani 1 1 d .
O12 O -0.3231(4) 0.8337(4) 0.6625(2) 0.0597(12) Uani 1 1 d .
O13 O -0.2316(4) 0.6256(3) 0.7417(2) 0.0526(11) Uani 1 1 d .
O14 O -0.3838(5) 0.6297(5) 0.8066(3) 0.0878(17) Uani 1 1 d .
O15 O -0.2980(4) 0.7369(4) 0.8133(2) 0.0561(12) Uani 1 1 d .
O16 O -0.1293(4) 0.8366(4) 0.8496(2) 0.0589(12) Uani 1 1 d .
O17 O -0.2262(6) 1.0013(4) 0.8577(3) 0.0948(18) Uani 1 1 d .
O18 O -0.2349(4) 0.9453(3) 0.7621(3) 0.0603(12) Uani 1 1 d .

loop_
_atom_site_aniso_label
_atom_site_aniso_U_11
_atom_site_aniso_U_22
_atom_site_aniso_U_33
_atom_site_aniso_U_23
_atom_site_aniso_U_13
_atom_site_aniso_U_12
C35 0.088(7) 0.147(9) 0.072(6) 0.010(6) -0.021(5) -0.066(6)
C36 0.146(11) 0.199(13) 0.090(8) 0.010(8) -0.024(8) -0.122(10)
C37 0.226(15) 0.131(11) 0.082(7) 0.001(8) 0.002(10) -0.133(11)
C38 0.189(14) 0.087(8) 0.144(12) -0.032(8) 0.046(10) -0.076(9)
C39 0.097(7) 0.101(8) 0.118(9) -0.009(6) 0.000(6) -0.060(6)
C40 0.074(5) 0.068(5) 0.075(6) 0.012(4) -0.009(5) -0.047(5)
Pr1 0.0412(2) 0.0533(2) 0.0413(2) -0.00411(16) -0.00091(14) -0.02966(17)
C1 0.061(5) 0.052(5) 0.100(6) -0.025(4) 0.008(4) -0.030(4)
C2 0.098(7) 0.061(6) 0.127(8) -0.025(5) 0.002(6) -0.035(5)
C3 0.127(9) 0.093(7) 0.104(7) -0.028(6) 0.016(6) -0.082(7)
C4 0.076(6) 0.144(9) 0.067(5) -0.032(6) 0.011(5) -0.069(7)
C5 0.064(5) 0.065(5) 0.056(4) -0.018(4) -0.001(4) -0.023(4)
C6 0.059(4) 0.053(4) 0.041(4) -0.014(3) -0.001(3) -0.032(4)
C7 0.086(5) 0.060(5) 0.043(4) -0.008(3) -0.015(4) -0.039(4)
C8 0.039(3) 0.041(4) 0.040(4) -0.005(3) 0.002(3) -0.025(3)
C9 0.050(4) 0.048(4) 0.034(3) -0.002(3) 0.000(3) -0.032(3)
C10 0.065(4) 0.048(4) 0.052(4) -0.005(3) -0.006(3) -0.034(3)
C11 0.089(5) 0.062(5) 0.051(4) -0.017(4) 0.000(4) -0.045(4)
C12 0.093(6) 0.080(6) 0.045(4) -0.015(4) -0.009(4) -0.052(5)
C13 0.075(5) 0.066(5) 0.036(4) 0.010(3) -0.020(3) -0.032(4)
C14 0.058(4) 0.053(4) 0.031(3) -0.002(3) 0.000(3) -0.029(3)
C15 0.093(6) 0.055(5) 0.052(4) 0.013(4) -0.008(4) -0.026(4)
C16 0.089(6) 0.057(5) 0.079(6) 0.003(4) 0.010(5) -0.036(4)
C17 0.088(6) 0.069(6) 0.104(7) -0.012(5) -0.020(5) -0.029(5)
C18 0.043(4) 0.124(7) 0.070(5) -0.035(5) -0.010(4) -0.019(5)
C19 0.047(5) 0.195(12) 0.096(7) -0.063(7) -0.002(5) -0.070(7)
C20 0.074(7) 0.142(10) 0.108(8) -0.061(7) 0.009(6) -0.071(7)
C21 0.074(6) 0.084(6) 0.109(7) -0.032(5) 0.008(5) -0.045(5)
C22 0.049(4) 0.073(5) 0.080(5) -0.029(5) -0.003(4) -0.028(4)
C23 0.031(3) 0.093(6) 0.051(4) -0.034(4) 0.000(3) -0.026(4)
C24 0.043(4) 0.089(5) 0.052(4) -0.014(4) -0.006(3) -0.027(4)
C25 0.044(4) 0.040(4) 0.044(4) -0.011(3) 0.009(3) -0.024(3)
C26 0.039(3) 0.038(3) 0.048(4) -0.008(3) 0.000(3) -0.026(3)
C27 0.049(4) 0.075(5) 0.060(4) -0.019(4) 0.008(3) -0.042(4)
C28 0.045(4) 0.105(6) 0.089(6) -0.028(5) -0.002(4) -0.045(4)
C29 0.054(4) 0.086(6) 0.073(5) -0.027(4) -0.013(4) -0.037(4)
C30 0.064(5) 0.069(5) 0.049(4) -0.013(4) -0.004(3) -0.037(4)
C31 0.045(4) 0.058(4) 0.046(4) -0.015(3) 0.000(3) -0.030(3)
C32 0.063(5) 0.125(7) 0.045(4) -0.019(4) 0.013(4) -0.055(5)
C33 0.070(5) 0.120(7) 0.064(5) -0.023(5) 0.029(4) -0.058(5)
C34 0.042(4) 0.094(6) 0.089(6) -0.041(4) 0.021(4) -0.040(4)
C41 0.106(6) 0.069(5) 0.064(5) 0.017(4) -0.038(5) -0.043(5)
C42 0.050(4) 0.048(4) 0.047(4) -0.011(3) 0.006(3) -0.032(3)
C43 0.053(4) 0.044(4) 0.043(4) -0.004(3) -0.003(3) -0.031(3)
C44 0.067(5) 0.072(5) 0.081(5) 0.008(4) -0.020(4) -0.048(4)
C45 0.113(7) 0.081(6) 0.093(6) 0.032(5) -0.050(5) -0.065(6)
C46 0.137(8) 0.064(5) 0.063(5) 0.023(4) -0.026(5) -0.065(6)
C47 0.092(6) 0.067(5) 0.067(5) 0.001(4) 0.004(4) -0.062(5)
C48 0.063(4) 0.050(4) 0.059(4) -0.010(4) 0.008(4) -0.041(4)
C49 0.052(4) 0.069(5) 0.115(7) -0.021(5) 0.024(5) -0.044(4)
C50 0.045(4) 0.077(6) 0.121(7) -0.033(5) 0.002(5) -0.035(4)
C51 0.062(5) 0.075(6) 0.114(7) -0.023(5) -0.007(5) -0.014(4)
N1 0.076(4) 0.043(3) 0.039(3) 0.001(3) -0.017(3) -0.030(3)
N2 0.040(3) 0.082(4) 0.038(3) -0.020(3) 0.004(2) -0.031(3)
N3 0.076(4) 0.080(4) 0.065(4) 0.018(3) -0.030(3) -0.059(4)
N4 0.066(4) 0.071(4) 0.051(4) 0.012(3) -0.022(3) -0.038(3)
N5 0.044(3) 0.068(4) 0.053(4) 0.017(3) -0.009(3) -0.036(3)
N6 0.060(4) 0.055(4) 0.070(4) -0.028(4) 0.024(3) -0.040(3)
O1 0.070(3) 0.043(3) 0.035(2) 0.002(2) -0.017(2) -0.028(2)
O2 0.075(3) 0.045(3) 0.041(3) 0.000(2) -0.011(2) -0.020(2)
O3 0.089(4) 0.050(3) 0.084(4) -0.010(3) 0.010(3) -0.032(3)
O4 0.048(2) 0.070(3) 0.045(3) -0.010(2) 0.007(2) -0.032(2)
O5 0.047(3) 0.115(4) 0.042(3) -0.018(3) 0.006(2) -0.049(3)
O6 0.049(3) 0.091(4) 0.083(4) -0.020(3) 0.010(3) -0.043(3)
O7 0.048(2) 0.058(3) 0.061(3) 0.004(2) -0.005(2) -0.041(2)
O8 0.051(3) 0.069(3) 0.085(3) -0.004(3) -0.006(2) -0.047(2)
O9 0.048(3) 0.076(4) 0.096(4) -0.029(3) -0.002(3) -0.013(3)
O10 0.060(3) 0.101(4) 0.060(3) 0.019(3) -0.014(2) -0.058(3)
O11 0.097(4) 0.169(6) 0.104(5) 0.070(5) -0.063(4) -0.080(4)
O12 0.043(2) 0.087(3) 0.054(3) 0.010(3) -0.006(2) -0.037(2)
O13 0.043(2) 0.058(3) 0.068(3) -0.012(2) 0.008(2) -0.030(2)
O14 0.071(3) 0.133(5) 0.087(4) 0.011(3) 0.005(3) -0.078(4)
O15 0.052(3) 0.069(3) 0.050(3) -0.002(2) 0.008(2) -0.031(2)
O16 0.073(3) 0.050(3) 0.060(3) -0.016(2) 0.002(2) -0.028(3)
O17 0.125(5) 0.074(4) 0.103(4) -0.046(4) 0.025(4) -0.049(4)
O18 0.064(3) 0.055(3) 0.061(3) -0.006(2) -0.009(2) -0.022(2)

loop_
_atom_type_symbol
_atom_type_description
_atom_type_scat_dispersion_real
_atom_type_scat_dispersion_imag
_atom_type_scat_source
C C 0.0033 0.0016 'International Tables Vol C Tables 4.2.6.8 and 6.1.1.4'
H H 0.0000 0.0000 'International Tables Vol C Tables 4.2.6.8 and 6.1.1.4'
N N 0.0061 0.0033 'International Tables Vol C Tables 4.2.6.8 and 6.1.1.4'
O O 0.0106 0.0060 'International Tables Vol C Tables 4.2.6.8 and 6.1.1.4'
Pr Pr -0.2180 2.8214 'International Tables Vol C Tables 4.2.6.8 and 6.1.1.4'

loop_
_geom_angle_atom_site_label_1
_geom_angle_atom_site_label_2
_geom_angle_atom_site_label_3
_geom_angle
_geom_angle_site_symmetry_1
_geom_angle_site_symmetry_3
C36 C35 C40 120.0 . .
C36 C35 H35 120.0 . .
C40 C35 H35 120.0 . .
C35 C36 C37 120.0 . .
C35 C36 H36 120.0 . .
C37 C36 H36 120.0 . .
C36 C37 C38 120.0 . .
C36 C37 H37 120.0 . .
C38 C37 H37 120.0 . .
C37 C38 C39 120.0 . .
C37 C38 H38 120.0 . .
C39 C38 H38 120.0 . .
C40 C39 C38 120.0 . .
C40 C39 H39 120.0 . .
C38 C39 H39 120.0 . .
C39 C40 C35 120.0 . .
C39 C40 C41 121.9(6) . .
C35 C40 C41 118.0(6) . .
O4 Pr1 O1 80.76(14) . .
O4 Pr1 O7 87.06(14) . .
O1 Pr1 O7 89.05(14) . .
O4 Pr1 O12 91.63(15) . .
O1 Pr1 O12 145.22(14) . .
O7 Pr1 O12 124.64(14) . .
O4 Pr1 O18 147.21(15) . .
O1 Pr1 O18 127.17(14) . .
O7 Pr1 O18 77.77(15) . .
O12 Pr1 O18 74.22(15) . .
O4 Pr1 O15 123.80(15) . .
O1 Pr1 O15 83.85(14) . .
O7 Pr1 O15 146.36(15) . .
O12 Pr1 O15 72.33(15) . .
O18 Pr1 O15 80.57(15) . .
O4 Pr1 O16 152.25(15) . .
O1 Pr1 O16 77.76(15) . .
O7 Pr1 O16 75.29(14) . .
O12 Pr1 O16 115.99(15) . .
O18 Pr1 O16 49.43(15) . .
O15 Pr1 O16 71.07(15) . .
O4 Pr1 O10 72.37(16) . .
O1 Pr1 O10 150.80(15) . .
O7 Pr1 O10 78.54(13) . .
O12 Pr1 O10 48.94(13) . .
O18 Pr1 O10 76.18(16) . .
O15 Pr1 O10 120.57(14) . .
O16 Pr1 O10 123.11(16) . .
O4 Pr1 O13 75.15(14) . .
O1 Pr1 O13 77.31(14) . .
O7 Pr1 O13 159.00(13) . .
O12 Pr1 O13 67.94(14) . .
O18 Pr1 O13 123.21(14) . .
O15 Pr1 O13 48.74(14) . .
O16 Pr1 O13 116.34(14) . .
O10 Pr1 O13 105.83(14) . .
O4 Pr1 N6 161.23(13) . .
O1 Pr1 N6 102.45(17) . .
O7 Pr1 N6 74.59(14) . .
O12 Pr1 N6 95.54(17) . .
O18 Pr1 N6 24.73(14) . .
O15 Pr1 N6 74.95(15) . .
O16 Pr1 N6 24.72(15) . .
O10 Pr1 N6 99.58(18) . .
O13 Pr1 N6 123.62(14) . .
O4 Pr1 N4 82.33(16) . .
O1 Pr1 N4 159.53(14) . .
O7 Pr1 N4 101.52(15) . .
O12 Pr1 N4 24.34(13) . .
O18 Pr1 N4 72.68(16) . .
O15 Pr1 N4 96.15(16) . .
O16 Pr1 N4 121.70(16) . .
O10 Pr1 N4 24.64(13) . .
O13 Pr1 N4 87.28(15) . .
N6 Pr1 N4 97.27(18) . .
O4 Pr1 N5 99.32(17) . .
O1 Pr1 N5 80.33(14) . .
O7 Pr1 N5 166.50(14) . .
O12 Pr1 N5 67.41(14) . .
O18 Pr1 N5 102.01(17) . .
O15 Pr1 N5 24.58(14) . .
O16 Pr1 N5 94.19(16) . .
O10 Pr1 N5 114.68(14) . .
O13 Pr1 N5 24.18(14) . .
N6 Pr1 N5 99.45(16) . .
N4 Pr1 N5 91.16(15) . .
C6 C1 C2 121.8(7) . .
C6 C1 H1 119.1 . .
C2 C1 H1 119.1 . .
C3 C2 C1 119.0(8) . .
C3 C2 H2 120.5 . .
C1 C2 H2 120.5 . .
C2 C3 C4 121.0(8) . .
C2 C3 H3 119.5 . .
C4 C3 H3 119.5 . .
C3 C4 C5 119.4(8) . .
C3 C4 H4 120.3 . .
C5 C4 H4 120.3 . .
C6 C5 C4 119.7(7) . .
C6 C5 H5 120.2 . .
C4 C5 H5 120.2 . .
C1 C6 C5 119.1(6) . .
C1 C6 C7 121.2(6) . .
C5 C6 C7 119.6(6) . .
N1 C7 C6 109.8(5) . .
N1 C7 H7A 109.7 . .
C6 C7 H7A 109.7 . .
N1 C7 H7B 109.7 . .
C6 C7 H7B 109.7 . .
H7A C7 H7B 108.2 . .
O1 C8 N1 121.6(5) . .
O1 C8 C9 119.8(5) . .
N1 C8 C9 118.6(5) . .
C10 C9 C14 117.7(6) . .
C10 C9 C8 117.3(5) . .
C14 C9 C8 125.0(5) . .
C9 C10 C11 122.6(6) . .
C9 C10 H10 118.7 . .
C11 C10 H10 118.7 . .
C12 C11 C10 119.5(7) . .
C12 C11 H11 120.3 . .
C10 C11 H11 120.3 . .
C11 C12 C13 120.6(6) . .
C11 C12 H12 119.7 . .
C13 C12 H12 119.7 . .
C12 C13 C14 120.2(6) . .
C12 C13 H13 119.9 . .
C14 C13 H13 119.9 . .
O2 C14 C9 119.4(5) . .
O2 C14 C13 121.2(6) . .
C9 C14 C13 119.4(6) . .
O2 C15 C16 109.6(6) . .
O2 C15 H15A 109.8 . .
C16 C15 H15A 109.8 . .
O2 C15 H15B 109.8 . .
C16 C15 H15B 109.8 . .
H15A C15 H15B 108.2 . .
O3 C16 C15 111.3(6) . .
O3 C16 H16A 109.4 . .
C15 C16 H16A 109.4 . .
O3 C16 H16B 109.4 . .
C15 C16 H16B 109.4 . .
H16A C16 H16B 108.0 . .
O3 C17 C51 112.7(7) . 1_545
O3 C17 H17A 109.1 . .
C51 C17 H17A 109.1 1_545 .
O3 C17 H17B 109.1 . .
C51 C17 H17B 109.1 1_545 .
H17A C17 H17B 107.8 . .
C23 C18 C19 116.9(8) . .
C23 C18 H18 121.6 . .
C19 C18 H18 121.6 . .
C20 C19 C18 123.1(8) . .
C20 C19 H19 118.5 . .
C18 C19 H19 118.5 . .
C19 C20 C21 119.0(9) . .
C19 C20 H20 120.5 . .
C21 C20 H20 120.5 . .
C20 C21 C22 121.6(9) . .
C20 C21 H21 119.2 . .
C22 C21 H21 119.2 . .
C23 C22 C21 120.4(7) . .
C23 C22 H22 119.8 . .
C21 C22 H22 119.8 . .
C22 C23 C18 118.9(7) . .
C22 C23 C24 122.6(6) . .
C18 C23 C24 118.5(7) . .
N2 C24 C23 110.9(5) . .
N2 C24 H24A 109.5 . .
C23 C24 H24A 109.5 . .
N2 C24 H24B 109.5 . .
C23 C24 H24B 109.5 . .
H24A C24 H24B 108.0 . .
O4 C25 N2 119.4(5) . .
O4 C25 C26 119.8(5) . .
N2 C25 C26 120.7(5) . .
C31 C26 C27 117.7(5) . .
C31 C26 C25 124.6(5) . .
C27 C26 C25 117.6(5) . .
C28 C27 C26 121.2(6) . .
C28 C27 H27 119.4 . .
C26 C27 H27 119.4 . .
C29 C28 C27 119.7(6) . .
C29 C28 H28 120.1 . .
C27 C28 H28 120.1 . .
C28 C29 C30 121.2(7) . .
C28 C29 H29 119.4 . .
C30 C29 H29 119.4 . .
C29 C30 C31 119.3(6) . .
C29 C30 H30 120.4 . .
C31 C30 H30 120.4 . .
C26 C31 O5 115.9(5) . .
C26 C31 C30 121.0(6) . .
O5 C31 C30 123.1(6) . .
O5 C32 C33 103.9(5) . .
O5 C32 H32A 111.0 . .
C33 C32 H32A 111.0 . .
O5 C32 H32B 111.0 . .
C33 C32 H32B 111.0 . .
H32A C32 H32B 109.0 . .
O6 C33 C32 109.0(6) . .
O6 C33 H33A 109.9 . .
C32 C33 H33A 109.9 . .
O6 C33 H33B 109.9 . .
C32 C33 H33B 109.9 . .
H33A C33 H33B 108.3 . .
O6 C34 C34 107.0(7) . 2_666
O6 C34 H34A 110.3 . .
C34 C34 H34A 110.3 2_666 .
O6 C34 H34B 110.3 . .
C34 C34 H34B 110.3 2_666 .
H34A C34 H34B 108.6 . .
N3 C41 C40 109.5(6) . .
N3 C41 H41A 109.8 . .
C40 C41 H41A 109.8 . .
N3 C41 H41B 109.8 . .
C40 C41 H41B 109.8 . .
H41A C41 H41B 108.2 . .
O7 C42 N3 119.7(6) . .
O7 C42 C43 120.8(6) . .
N3 C42 C43 119.5(5) . .
C44 C43 C48 117.5(6) . .
C44 C43 C42 117.7(6) . .
C48 C43 C42 124.7(6) . .
C45 C44 C43 123.0(7) . .
C45 C44 H44 118.5 . .
C43 C44 H44 118.5 . .
C44 C45 C46 118.9(8) . .
C44 C45 H45 120.5 . .
C46 C45 H45 120.5 . .
C45 C46 C47 120.5(7) . .
C45 C46 H46 119.7 . .
C47 C46 H46 119.7 . .
C46 C47 C48 121.1(6) . .
C46 C47 H47 119.5 . .
C48 C47 H47 119.5 . .
O8 C48 C47 124.4(6) . .
O8 C48 C43 116.9(6) . .
C47 C48 C43 118.7(6) . .
O8 C49 C50 106.0(6) . .
O8 C49 H49A 110.5 . .
C50 C49 H49A 110.5 . .
O8 C49 H49B 110.5 . .
C50 C49 H49B 110.5 . .
H49A C49 H49B 108.7 . .
O9 C50 C49 109.1(6) . .
O9 C50 H50A 109.9 . .
C49 C50 H50A 109.9 . .
O9 C50 H50B 109.9 . .
C49 C50 H50B 109.9 . .
H50A C50 H50B 108.3 . .
O9 C51 C17 108.0(6) . 1_565
O9 C51 H51A 110.1 . .
C17 C51 H51A 110.1 1_565 .
O9 C51 H51B 110.1 . .
C17 C51 H51B 110.1 1_565 .
H51A C51 H51B 108.4 . .
C8 N1 C7 125.9(5) . .
C8 N1 H1A 117.1 . .
C7 N1 H1A 117.1 . .
C25 N2 C24 124.8(5) . .
C25 N2 H2A 117.6 . .
C24 N2 H2A 117.6 . .
C42 N3 C41 125.2(6) . .
C42 N3 H3A 117.4 . .
C41 N3 H3A 117.4 . .
O11 N4 O12 121.9(6) . .
O11 N4 O10 121.6(6) . .
O12 N4 O10 116.4(5) . .
O11 N4 Pr1 179.2(6) . .
O12 N4 Pr1 57.8(3) . .
O10 N4 Pr1 58.7(3) . .
O14 N5 O13 121.7(6) . .
O14 N5 O15 120.3(6) . .
O13 N5 O15 118.0(5) . .
O14 N5 Pr1 177.7(5) . .
O13 N5 Pr1 60.0(3) . .
O15 N5 Pr1 58.0(3) . .
O17 N6 O16 121.9(7) . .
O17 N6 O18 120.7(7) . .
O16 N6 O18 117.4(5) . .
O17 N6 Pr1 178.3(5) . .
O16 N6 Pr1 59.0(3) . .
O18 N6 Pr1 58.5(3) . .
C8 O1 Pr1 168.6(4) . .
C14 O2 C15 118.9(5) . .
C16 O3 C17 111.9(6) . .
C25 O4 Pr1 149.3(4) . .
C31 O5 C32 120.9(5) . .
C33 O6 C34 113.1(5) . .
C42 O7 Pr1 168.1(4) . .
C48 O8 C49 119.0(5) . .
C50 O9 C51 111.4(6) . .
N4 O10 Pr1 96.6(4) . .
N4 O12 Pr1 97.9(3) . .
N5 O13 Pr1 95.8(3) . .
N5 O15 Pr1 97.4(3) . .
N6 O16 Pr1 96.3(4) . .
N6 O18 Pr1 96.8(4) . .

loop_
_geom_bond_atom_site_label_1
_geom_bond_atom_site_label_2
_geom_bond_distance
_geom_bond_site_symmetry_2
C35 C36 1.3900 .
C35 C40 1.3900 .
C35 H35 0.9300 .
C36 C37 1.3900 .
C36 H36 0.9300 .
C37 C38 1.3900 .
C37 H37 0.9300 .
C38 C39 1.3900 .
C38 H38 0.9300 .
C39 C40 1.3900 .
C39 H39 0.9300 .
C40 C41 1.504(8) .
Pr1 O4 2.407(4) .
Pr1 O1 2.438(4) .
Pr1 O7 2.445(4) .
Pr1 O12 2.577(4) .
Pr1 O18 2.580(5) .
Pr1 O15 2.582(4) .
Pr1 O16 2.591(4) .
Pr1 O10 2.597(4) .
Pr1 O13 2.628(4) .
Pr1 N6 3.005(6) .
Pr1 N4 3.017(6) .
Pr1 N5 3.018(5) .
C1 C6 1.355(9) .
C1 C2 1.374(10) .
C1 H1 0.9300 .
C2 C3 1.354(12) .
C2 H2 0.9300 .
C3 C4 1.367(12) .
C3 H3 0.9300 .
C4 C5 1.391(11) .
C4 H4 0.9300 .
C5 C6 1.375(9) .
C5 H5 0.9300 .
C6 C7 1.496(8) .
C7 N1 1.460(7) .
C7 H7A 0.9700 .
C7 H7B 0.9700 .
C8 O1 1.251(7) .
C8 N1 1.315(7) .
C8 C9 1.490(8) .
C9 C10 1.372(8) .
C9 C14 1.400(8) .
C10 C11 1.377(8) .
C10 H10 0.9300 .
C11 C12 1.349(9) .
C11 H11 0.9300 .
C12 C13 1.373(9) .
C12 H12 0.9300 .
C13 C14 1.400(8) .
C13 H13 0.9300 .
C14 O2 1.376(7) .
C15 O2 1.429(7) .
C15 C16 1.471(9) .
C15 H15A 0.9700 .
C15 H15B 0.9700 .
C16 O3 1.401(8) .
C16 H16A 0.9700 .
C16 H16B 0.9700 .
C17 O3 1.409(8) .
C17 C51 1.468(11) 1_545
C17 H17A 0.9700 .
C17 H17B 0.9700 .
C18 C23 1.417(9) .
C18 C19 1.446(12) .
C18 H18 0.9300 .
C19 C20 1.328(13) .
C19 H19 0.9300 .
C20 C21 1.351(11) .
C20 H20 0.9300 .
C21 C22 1.414(10) .
C21 H21 0.9300 .
C22 C23 1.372(9) .
C22 H22 0.9300 .
C23 C24 1.485(9) .
C24 N2 1.458(7) .
C24 H24A 0.9700 .
C24 H24B 0.9700 .
C25 O4 1.259(6) .
C25 N2 1.316(7) .
C25 C26 1.488(8) .
C26 C31 1.366(8) .
C26 C27 1.386(7) .
C27 C28 1.375(9) .
C27 H27 0.9300 .
C28 C29 1.334(9) .
C28 H28 0.9300 .
C29 C30 1.365(9) .
C29 H29 0.9300 .
C30 C31 1.384(8) .
C30 H30 0.9300 .
C31 O5 1.368(7) .
C32 O5 1.428(7) .
C32 C33 1.496(9) .
C32 H32A 0.9700 .
C32 H32B 0.9700 .
C33 O6 1.397(9) .
C33 H33A 0.9700 .
C33 H33B 0.9700 .
C34 O6 1.409(7) .
C34 C34 1.491(14) 2_666
C34 H34A 0.9700 .
C34 H34B 0.9700 .
C41 N3 1.445(8) .
C41 H41A 0.9700 .
C41 H41B 0.9700 .
C42 O7 1.272(6) .
C42 N3 1.321(7) .
C42 C43 1.480(8) .
C43 C44 1.375(8) .
C43 C48 1.393(8) .
C44 C45 1.349(10) .
C44 H44 0.9300 .
C45 C46 1.350(10) .
C45 H45 0.9300 .
C46 C47 1.357(10) .
C46 H46 0.9300 .
C47 C48 1.382(9) .
C47 H47 0.9300 .
C48 O8 1.351(7) .
C49 O8 1.442(7) .
C49 C50 1.495(10) .
C49 H49A 0.9700 .
C49 H49B 0.9700 .
C50 O9 1.397(8) .
C50 H50A 0.9700 .
C50 H50B 0.9700 .
C51 O9 1.406(9) .
C51 C17 1.468(11) 1_565
C51 H51A 0.9700 .
C51 H51B 0.9700 .
N1 H1A 0.8600 .
N2 H2A 0.8600 .
N3 H3A 0.8600 .
N4 O11 1.198(6) .
N4 O12 1.256(6) .
N4 O10 1.266(6) .
N5 O14 1.218(6) .
N5 O13 1.243(6) .
N5 O15 1.266(7) .
N6 O17 1.213(6) .
N6 O16 1.264(7) .
N6 O18 1.266(7) .

loop_
_geom_torsion_atom_site_label_1
_geom_torsion_atom_site_label_2
_geom_torsion_atom_site_label_3
_geom_torsion_atom_site_label_4
_geom_torsion
_geom_torsion_site_symmetry_1
C40 C35 C36 C37 0.0 .
C35 C36 C37 C38 0.0 .
C36 C37 C38 C39 0.0 .
C37 C38 C39 C40 0.0 .
C38 C39 C40 C35 0.0 .
C38 C39 C40 C41 175.8(5) .
C36 C35 C40 C39 0.0 .
C36 C35 C40 C41 -176.0(5) .
C6 C1 C2 C3 1.0(13) .
C1 C2 C3 C4 -0.7(14) .
C2 C3 C4 C5 0.4(14) .
C3 C4 C5 C6 -0.2(11) .
C2 C1 C6 C5 -0.9(11) .
C2 C1 C6 C7 177.5(7) .
C4 C5 C6 C1 0.5(10) .
C4 C5 C6 C7 -177.9(6) .
C1 C6 C7 N1 -78.2(8) .
C5 C6 C7 N1 100.2(7) .
O1 C8 C9 C10 4.6(8) .
N1 C8 C9 C10 -176.2(5) .
O1 C8 C9 C14 -175.6(5) .
N1 C8 C9 C14 3.7(8) .
C14 C9 C10 C11 0.2(9) .
C8 C9 C10 C11 -180.0(6) .
C9 C10 C11 C12 1.6(10) .
C10 C11 C12 C13 -1.2(11) .
C11 C12 C13 C14 -0.9(11) .
C10 C9 C14 O2 178.1(5) .
C8 C9 C14 O2 -1.7(9) .
C10 C9 C14 C13 -2.3(9) .
C8 C9 C14 C13 177.8(5) .
C12 C13 C14 O2 -177.7(6) .
C12 C13 C14 C9 2.7(10) .
O2 C15 C16 O3 70.6(8) .
C23 C18 C19 C20 -3.0(13) .
C18 C19 C20 C21 3.2(14) .
C19 C20 C21 C22 -3.0(13) .
C20 C21 C22 C23 2.7(11) .
C21 C22 C23 C18 -2.4(10) .
C21 C22 C23 C24 178.1(6) .
C19 C18 C23 C22 2.5(10) .
C19 C18 C23 C24 -178.0(6) .
C22 C23 C24 N2 28.4(9) .
C18 C23 C24 N2 -151.0(6) .
O4 C25 C26 C31 167.6(6) .
N2 C25 C26 C31 -14.1(9) .
O4 C25 C26 C27 -10.5(8) .
N2 C25 C26 C27 167.8(6) .
C31 C26 C27 C28 1.1(10) .
C25 C26 C27 C28 179.3(6) .
C26 C27 C28 C29 -1.0(11) .
C27 C28 C29 C30 0.3(12) .
C28 C29 C30 C31 0.3(11) .
C27 C26 C31 O5 177.2(5) .
C25 C26 C31 O5 -0.9(9) .
C27 C26 C31 C30 -0.5(9) .
C25 C26 C31 C30 -178.6(6) .
C29 C30 C31 C26 -0.1(10) .
C29 C30 C31 O5 -177.7(6) .
O5 C32 C33 O6 57.2(8) .
C39 C40 C41 N3 65.2(7) .
C35 C40 C41 N3 -118.9(6) .
O7 C42 C43 C44 10.1(9) .
N3 C42 C43 C44 -172.5(6) .
O7 C42 C43 C48 -166.7(6) .
N3 C42 C43 C48 10.6(9) .
C48 C43 C44 C45 2.8(11) .
C42 C43 C44 C45 -174.2(7) .
C43 C44 C45 C46 1.9(13) .
C44 C45 C46 C47 -3.5(14) .
C45 C46 C47 C48 0.4(13) .
C46 C47 C48 O8 -179.1(7) .
C46 C47 C48 C43 4.4(11) .
C44 C43 C48 O8 177.4(6) .
C42 C43 C48 O8 -5.8(9) .
C44 C43 C48 C47 -5.8(9) .
C42 C43 C48 C47 171.0(6) .
O8 C49 C50 O9 -68.0(7) .
O1 C8 N1 C7 -0.8(9) .
C9 C8 N1 C7 179.9(5) .
C6 C7 N1 C8 -143.4(6) .
O4 C25 N2 C24 -4.0(9) .
C26 C25 N2 C24 177.7(6) .
C23 C24 N2 C25 -128.5(6) .
O7 C42 N3 C41 2.5(10) .
C43 C42 N3 C41 -174.9(6) .
C40 C41 N3 C42 -128.6(7) .
O4 Pr1 N4 O11 178(100) .
O1 Pr1 N4 O11 143(39) .
O7 Pr1 N4 O11 -97(39) .
O12 Pr1 N4 O11 66(39) .
O18 Pr1 N4 O11 -24(39) .
O15 Pr1 N4 O11 54(39) .
O16 Pr1 N4 O11 -17(39) .
O10 Pr1 N4 O11 -118(39) .
O13 Pr1 N4 O11 102(39) .
N6 Pr1 N4 O11 -21(39) .
N5 Pr1 N4 O11 79(39) .
O4 Pr1 N4 O12 111.6(4) .
O1 Pr1 N4 O12 77.1(6) .
O7 Pr1 N4 O12 -163.1(4) .
O18 Pr1 N4 O12 -89.9(4) .
O15 Pr1 N4 O12 -11.8(4) .
O16 Pr1 N4 O12 -83.3(4) .
O10 Pr1 N4 O12 175.5(6) .
O13 Pr1 N4 O12 36.2(4) .
N6 Pr1 N4 O12 -87.4(4) .
N5 Pr1 N4 O12 12.3(4) .
O4 Pr1 N4 O10 -63.9(4) .
O1 Pr1 N4 O10 -98.4(5) .
O7 Pr1 N4 O10 21.4(4) .
O12 Pr1 N4 O10 -175.5(6) .
O18 Pr1 N4 O10 94.6(4) .
O15 Pr1 N4 O10 172.7(4) .
O16 Pr1 N4 O10 101.2(4) .
O13 Pr1 N4 O10 -139.3(4) .
N6 Pr1 N4 O10 97.1(4) .
N5 Pr1 N4 O10 -163.2(4) .
O4 Pr1 N5 O14 -142(11) .
O1 Pr1 N5 O14 139(11) .
O7 Pr1 N5 O14 101(11) .
O12 Pr1 N5 O14 -54(11) .
O18 Pr1 N5 O14 13(11) .
O15 Pr1 N5 O14 43(11) .
O16 Pr1 N5 O14 62(11) .
O10 Pr1 N5 O14 -67(11) .
O13 Pr1 N5 O14 -140(12) .
N6 Pr1 N5 O14 38(11) .
N4 Pr1 N5 O14 -60(11) .
O4 Pr1 N5 O13 -1.7(3) .
O1 Pr1 N5 O13 -80.5(3) .
O7 Pr1 N5 O13 -119.1(7) .
O12 Pr1 N5 O13 86.2(3) .
O18 Pr1 N5 O13 153.3(3) .
O15 Pr1 N5 O13 -177.0(5) .
O16 Pr1 N5 O13 -157.4(3) .
O10 Pr1 N5 O13 73.1(3) .
N6 Pr1 N5 O13 178.3(3) .
N4 Pr1 N5 O13 80.7(3) .
O4 Pr1 N5 O15 175.3(3) .
O1 Pr1 N5 O15 96.4(3) .
O7 Pr1 N5 O15 57.8(8) .
O12 Pr1 N5 O15 -96.9(3) .
O18 Pr1 N5 O15 -29.8(3) .
O16 Pr1 N5 O15 19.6(3) .
O10 Pr1 N5 O15 -109.9(3) .
O13 Pr1 N5 O15 177.0(5) .
N6 Pr1 N5 O15 -4.7(4) .
N4 Pr1 N5 O15 -102.3(3) .
O4 Pr1 N6 O17 21(20) .
O1 Pr1 N6 O17 119(20) .
O7 Pr1 N6 O17 33(20) .
O12 Pr1 N6 O17 -91(20) .
O18 Pr1 N6 O17 -61(20) .
O15 Pr1 N6 O17 -161(20) .
O16 Pr1 N6 O17 122(20) .
O10 Pr1 N6 O17 -42(20) .
O13 Pr1 N6 O17 -158(20) .
N4 Pr1 N6 O17 -67(20) .
N5 Pr1 N6 O17 -159(20) .
O4 Pr1 N6 O16 -100.7(6) .
O1 Pr1 N6 O16 -2.7(3) .
O7 Pr1 N6 O16 -88.2(3) .
O12 Pr1 N6 O16 147.3(3) .
O18 Pr1 N6 O16 177.6(5) .
O15 Pr1 N6 O16 77.3(3) .
O10 Pr1 N6 O16 -163.4(3) .
O13 Pr1 N6 O16 80.2(4) .
N4 Pr1 N6 O16 171.8(3) .
N5 Pr1 N6 O16 79.4(3) .
O4 Pr1 N6 O18 81.7(6) .
O1 Pr1 N6 O18 179.7(3) .
O7 Pr1 N6 O18 94.2(3) .
O12 Pr1 N6 O18 -30.3(3) .
O15 Pr1 N6 O18 -100.3(3) .
O16 Pr1 N6 O18 -177.6(5) .
O10 Pr1 N6 O18 19.0(3) .
O13 Pr1 N6 O18 -97.4(3) .
N4 Pr1 N6 O18 -5.8(3) .
N5 Pr1 N6 O18 -98.2(3) .
N1 C8 O1 Pr1 46(2) .
C9 C8 O1 Pr1 -134.6(17) .
O4 Pr1 O1 C8 -77.2(19) .
O7 Pr1 O1 C8 -164.3(19) .
O12 Pr1 O1 C8 2(2) .
O18 Pr1 O1 C8 121.8(19) .
O15 Pr1 O1 C8 48.6(19) .
O16 Pr1 O1 C8 120.5(19) .
O10 Pr1 O1 C8 -100.2(19) .
O13 Pr1 O1 C8 -0.4(19) .
N6 Pr1 O1 C8 121.7(19) .
N4 Pr1 O1 C8 -43(2) .
N5 Pr1 O1 C8 24.0(19) .
C9 C14 O2 C15 -167.9(6) .
C13 C14 O2 C15 12.5(9) .
C16 C15 O2 C14 168.4(6) .
C15 C16 O3 C17 156.8(6) .
C51 C17 O3 C16 172.9(7) 1_545
N2 C25 O4 Pr1 94.3(8) .
C26 C25 O4 Pr1 -87.4(8) .
O1 Pr1 O4 C25 -144.9(7) .
O7 Pr1 O4 C25 -55.4(7) .
O12 Pr1 O4 C25 69.2(7) .
O18 Pr1 O4 C25 6.4(9) .
O15 Pr1 O4 C25 138.9(7) .
O16 Pr1 O4 C25 -105.3(8) .
O10 Pr1 O4 C25 23.5(7) .
O13 Pr1 O4 C25 135.8(8) .
N6 Pr1 O4 C25 -43.4(10) .
N4 Pr1 O4 C25 46.6(7) .
N5 Pr1 O4 C25 136.6(7) .
C26 C31 O5 C32 171.5(6) .
C30 C31 O5 C32 -10.8(10) .
C33 C32 O5 C31 -178.2(6) .
C32 C33 O6 C34 -176.9(6) .
C34 C34 O6 C33 -177.3(7) 2_666
N3 C42 O7 Pr1 115.0(18) .
C43 C42 O7 Pr1 -68(2) .
O4 Pr1 O7 C42 150.6(19) .
O1 Pr1 O7 C42 -128.6(19) .
O12 Pr1 O7 C42 61(2) .
O18 Pr1 O7 C42 -0.2(19) .
O15 Pr1 O7 C42 -51(2) .
O16 Pr1 O7 C42 -51.0(19) .
O10 Pr1 O7 C42 78.0(19) .
O13 Pr1 O7 C42 -177.6(18) .
N6 Pr1 O7 C42 -25.4(19) .
N4 Pr1 O7 C42 69(2) .
N5 Pr1 O7 C42 -91(2) .
C47 C48 O8 C49 8.0(9) .
C43 C48 O8 C49 -175.4(6) .
C50 C49 O8 C48 168.7(6) .
C49 C50 O9 C51 176.8(6) .
C17 C51 O9 C50 -171.8(6) 1_565
O11 N4 O10 Pr1 179.2(6) .
O12 N4 O10 Pr1 -4.2(6) .
O4 Pr1 O10 N4 110.9(4) .
O1 Pr1 O10 N4 134.8(4) .
O7 Pr1 O10 N4 -158.6(4) .
O12 Pr1 O10 N4 2.5(3) .
O18 Pr1 O10 N4 -78.5(4) .
O15 Pr1 O10 N4 -8.5(4) .
O16 Pr1 O10 N4 -94.8(4) .
O13 Pr1 O10 N4 42.6(4) .
N6 Pr1 O10 N4 -86.6(4) .
N5 Pr1 O10 N4 18.5(4) .
O11 N4 O12 Pr1 -179.2(6) .
O10 N4 O12 Pr1 4.3(6) .
O4 Pr1 O12 N4 -67.2(4) .
O1 Pr1 O12 N4 -143.3(4) .
O7 Pr1 O12 N4 20.3(4) .
O18 Pr1 O12 N4 82.7(4) .
O15 Pr1 O12 N4 167.7(4) .
O16 Pr1 O12 N4 109.9(4) .
O10 Pr1 O12 N4 -2.5(4) .
O13 Pr1 O12 N4 -140.5(4) .
N6 Pr1 O12 N4 95.4(4) .
N5 Pr1 O12 N4 -166.7(4) .
O14 N5 O13 Pr1 178.3(5) .
O15 N5 O13 Pr1 -2.9(5) .
O4 Pr1 O13 N5 178.3(3) .
O1 Pr1 O13 N5 94.6(3) .
O7 Pr1 O13 N5 145.3(4) .
O12 Pr1 O13 N5 -83.7(3) .
O18 Pr1 O13 N5 -31.7(4) .
O15 Pr1 O13 N5 1.7(3) .
O16 Pr1 O13 N5 25.4(4) .
O10 Pr1 O13 N5 -115.3(3) .
N6 Pr1 O13 N5 -2.0(4) .
N4 Pr1 O13 N5 -98.9(3) .
O14 N5 O15 Pr1 -178.2(5) .
O13 N5 O15 Pr1 3.0(5) .
O4 Pr1 O15 N5 -5.6(4) .
O1 Pr1 O15 N5 -80.2(3) .
O7 Pr1 O15 N5 -159.1(3) .
O12 Pr1 O15 N5 74.2(3) .
O18 Pr1 O15 N5 150.5(3) .
O16 Pr1 O15 N5 -159.3(4) .
O10 Pr1 O15 N5 82.8(4) .
O13 Pr1 O15 N5 -1.7(3) .
N6 Pr1 O15 N5 175.2(4) .
N4 Pr1 O15 N5 79.3(3) .
O17 N6 O16 Pr1 -178.3(5) .
O18 N6 O16 Pr1 2.3(5) .
O4 Pr1 O16 N6 137.2(4) .
O1 Pr1 O16 N6 177.3(3) .
O7 Pr1 O16 N6 85.0(3) .
O12 Pr1 O16 N6 -36.7(4) .
O18 Pr1 O16 N6 -1.3(3) .
O15 Pr1 O16 N6 -95.1(3) .
O10 Pr1 O16 N6 19.6(4) .
O13 Pr1 O16 N6 -113.7(3) .
N4 Pr1 O16 N6 -9.6(4) .
N5 Pr1 O16 N6 -103.6(3) .
O17 N6 O18 Pr1 178.3(5) .
O16 N6 O18 Pr1 -2.3(5) .
O4 Pr1 O18 N6 -144.0(3) .
O1 Pr1 O18 N6 -0.4(4) .
O7 Pr1 O18 N6 -79.7(3) .
O12 Pr1 O18 N6 148.6(4) .
O15 Pr1 O18 N6 74.4(3) .
O16 Pr1 O18 N6 1.3(3) .
O10 Pr1 O18 N6 -160.7(3) .
O13 Pr1 O18 N6 99.2(3) .
N4 Pr1 O18 N6 173.9(4) .
N5 Pr1 O18 N6 86.5(3) .

loop_
_platon_squeeze_void_nr
_platon_squeeze_void_average_x
_platon_squeeze_void_average_y
_platon_squeeze_void_average_z
_platon_squeeze_void_volume
_platon_squeeze_void_count_electrons
_platon_squeeze_void_content
1 0.500 0.500 0.000 450 72 ' '
